data_4313025
loop_
_publ_author_name
'Arnold L. Rheingold'
'Lev. N. Zakharov'
'Swiatoslaw Trofimenko'

_publ_section_title
;
 The Effect of a 3-Benzyl Group on the Coordination Chemistry of
 Homoscorpionate Ligands
;
_journal_name_full 'Inorganic Chemistry'
_journal_page_first 827
_journal_page_last 833
_journal_paper_doi 10.1021/ic0205280
_journal_volume 42
_journal_year 2003
_chemical_formula_sum 'C33 H34 B N6 Tl'
_chemical_formula_weight 729.84
_chemical_name_systematic
;
  ?
;
_space_group_IT_number 2
_symmetry_cell_setting triclinic
_symmetry_space_group_name_Hall '-P 1'
_symmetry_space_group_name_H-M 'P -1'
_atom_sites_solution_hydrogens geom
_atom_sites_solution_primary direct
_atom_sites_solution_secondary difmap
_audit_creation_method SHELXL-97
_cell_angle_alpha 74.781(3)
_cell_angle_beta 88.472(2)
_cell_angle_gamma 82.112(2)
_cell_formula_units_Z 2
_cell_length_a 9.1568(10)
_cell_length_b 10.2567(12)
_cell_length_c 16.9343(19)
_cell_measurement_temperature 173(2)
_cell_volume 1520.1(3)
_computing_cell_refinement 'Bruker SMART'
_computing_data_collection 'Bruker SMART'
_computing_data_reduction 'Bruker SHELXTL'
_computing_molecular_graphics 'Bruker SHELXTL'
_computing_publication_material 'Bruker SHELXTL'
_computing_structure_refinement 'SHELXL-97 (Sheldrick, 1997)'
_computing_structure_solution 'SHELXS-97 (Sheldrick, 1990)'
_diffrn_ambient_temperature 173(2)
_diffrn_measured_fraction_theta_full 0.996
_diffrn_measured_fraction_theta_max 0.996
_diffrn_measurement_device_type 'CCD area detector'
_diffrn_measurement_method 'phi and omega scans'
_diffrn_radiation_monochromator graphite
_diffrn_radiation_source 'fine-focus sealed tube'
_diffrn_radiation_type MoK\a
_diffrn_radiation_wavelength 0.71073
_diffrn_reflns_av_R_equivalents 0.0266
_diffrn_reflns_av_sigmaI/netI 0.0254
_diffrn_reflns_limit_h_max 10
_diffrn_reflns_limit_h_min -10
_diffrn_reflns_limit_k_max 12
_diffrn_reflns_limit_k_min -12
_diffrn_reflns_limit_l_max 20
_diffrn_reflns_limit_l_min -20
_diffrn_reflns_number 10951
_diffrn_reflns_theta_full 25.00
_diffrn_reflns_theta_max 25.00
_diffrn_reflns_theta_min 1.25
_exptl_absorpt_coefficient_mu 5.345
_exptl_absorpt_correction_T_max 0.4145
_exptl_absorpt_correction_T_min 0.2237
_exptl_absorpt_correction_type SADABS
_exptl_crystal_colour COLORLESS
_exptl_crystal_density_diffrn 1.595
_exptl_crystal_density_method 'not measured'
_exptl_crystal_description BLOCK
_exptl_crystal_F_000 720
_exptl_crystal_size_max 0.40
_exptl_crystal_size_mid 0.40
_exptl_crystal_size_min 0.20
_refine_diff_density_max 1.926
_refine_diff_density_min -2.434
_refine_diff_density_rms 0.139
_refine_ls_extinction_method none
_refine_ls_goodness_of_fit_ref 1.074
_refine_ls_hydrogen_treatment mixed
_refine_ls_matrix_type full
_refine_ls_number_parameters 374
_refine_ls_number_reflns 5337
_refine_ls_number_restraints 0
_refine_ls_restrained_S_all 1.074
_refine_ls_R_factor_all 0.0352
_refine_ls_R_factor_gt 0.0339
_refine_ls_shift/su_max 0.001
_refine_ls_shift/su_mean 0.000
_refine_ls_structure_factor_coef Fsqd
_refine_ls_weighting_details 'calc w=1/[\s^2^(Fo^2^)+(0.0627P)^2^+1.2294P] where P=(Fo^2^+2Fc^2^)/3'
_refine_ls_weighting_scheme calc
_refine_ls_wR_factor_gt 0.0868
_refine_ls_wR_factor_ref 0.0878
_reflns_number_gt 5127
_reflns_number_total 5337
_reflns_threshold_expression >2sigma(I)
_cod_data_source_file ic0205280_1.cif
_cod_data_source_block compound1
_cod_depositor_comments
;
The following automatic conversions were performed:

'_symmetry_cell_setting' value 'Triclinic' changed to 'triclinic'
according to the built-in table from CIF Core dictionary named
'cif_core.dic' version 2.4.1 from 2010-06-29.

Automatic conversion script
Id: cif_fix_values 1646 2011-03-28 12:23:43Z adriana 
;
_cod_database_code 4313025

loop_
_symmetry_equiv_pos_as_xyz
'x, y, z'
'-x, -y, -z'

loop_
_atom_site_label
_atom_site_type_symbol
_atom_site_fract_x
_atom_site_fract_y
_atom_site_fract_z
_atom_site_U_iso_or_equiv
_atom_site_adp_type
_atom_site_occupancy
_atom_site_symmetry_multiplicity
_atom_site_calc_flag
_atom_site_refinement_flags
_atom_site_disorder_assembly
_atom_site_disorder_group
Tl1 Tl 0.007613(16) 0.609013(14) 0.188283(9) 0.03575(9) Uani 1 1 d . . .
B1 B 0.1976(5) 0.2587(5) 0.2426(3) 0.0285(9) Uani 1 1 d . . .
C1 C 0.3823(6) 0.1377(5) 0.4066(3) 0.0485(12) Uani 1 1 d . . .
H1A H 0.3436 0.0856 0.3729 0.073 Uiso 1 1 calc R . .
H1B H 0.3442 0.1104 0.4623 0.073 Uiso 1 1 calc R . .
H1C H 0.4902 0.1194 0.4082 0.073 Uiso 1 1 calc R . .
C2 C 0.3348(5) 0.2869(5) 0.3706(3) 0.0332(9) Uani 1 1 d . . .
C3 C 0.3646(5) 0.3964(5) 0.3979(3) 0.0330(9) Uani 1 1 d . . .
H3A H 0.4207 0.3936 0.4448 0.040 Uiso 1 1 calc R . .
C4 C 0.2941(4) 0.5124(4) 0.3415(2) 0.0295(8) Uani 1 1 d . . .
C5 C 0.2925(5) 0.6603(4) 0.3396(3) 0.0331(9) Uani 1 1 d . . .
H5A H 0.2407 0.7174 0.2892 0.040 Uiso 1 1 calc R . .
H5B H 0.3954 0.6806 0.3368 0.040 Uiso 1 1 calc R . .
C6 C 0.2189(5) 0.6996(4) 0.4127(3) 0.0305(9) Uani 1 1 d . . .
C7 C 0.2818(5) 0.7815(5) 0.4520(3) 0.0377(10) Uani 1 1 d . . .
H7A H 0.3753 0.8084 0.4349 0.045 Uiso 1 1 calc R . .
C8 C 0.2107(6) 0.8246(5) 0.5156(3) 0.0467(12) Uani 1 1 d . . .
H8A H 0.2555 0.8813 0.5412 0.056 Uiso 1 1 calc R . .
C9 C 0.0765(6) 0.7862(5) 0.5422(3) 0.0422(11) Uani 1 1 d . . .
H9A H 0.0282 0.8158 0.5860 0.051 Uiso 1 1 calc R . .
C10 C 0.0119(5) 0.7033(6) 0.5040(3) 0.0474(12) Uani 1 1 d . . .
H10A H -0.0815 0.6767 0.5216 0.057 Uiso 1 1 calc R . .
C11 C 0.0831(5) 0.6594(5) 0.4403(3) 0.0420(10) Uani 1 1 d . . .
H11A H 0.0389 0.6014 0.4153 0.050 Uiso 1 1 calc R . .
C12 C 0.0359(6) 0.0004(5) 0.2702(4) 0.0518(13) Uani 1 1 d . . .
H12A H 0.1426 0.0026 0.2670 0.078 Uiso 1 1 calc R . .
H12B H 0.0042 -0.0351 0.2260 0.078 Uiso 1 1 calc R . .
H12C H 0.0119 -0.0588 0.3231 0.078 Uiso 1 1 calc R . .
C13 C -0.0423(5) 0.1421(4) 0.2616(2) 0.0334(9) Uani 1 1 d . . .
C14 C -0.1903(5) 0.1859(5) 0.2627(3) 0.0366(9) Uani 1 1 d . . .
H14A H -0.2678 0.1311 0.2704 0.044 Uiso 1 1 calc R . .
C15 C -0.2046(5) 0.3266(5) 0.2505(2) 0.0336(9) Uani 1 1 d . . .
C16 C -0.3459(5) 0.4253(6) 0.2419(4) 0.0474(12) Uani 1 1 d . . .
H16A H -0.3801 0.4491 0.1843 0.057 Uiso 1 1 calc R . .
H16B H -0.4221 0.3783 0.2761 0.057 Uiso 1 1 calc R . .
C17 C -0.3347(4) 0.5557(5) 0.2655(3) 0.0346(9) Uani 1 1 d . . .
C18 C -0.3665(6) 0.6814(7) 0.2096(4) 0.0569(15) Uani 1 1 d . . .
H18A H -0.3957 0.6866 0.1553 0.068 Uiso 1 1 calc R . .
C19 C -0.3556(7) 0.8015(6) 0.2330(5) 0.0681(19) Uani 1 1 d . . .
H19A H -0.3746 0.8877 0.1942 0.082 Uiso 1 1 calc R . .
C20 C -0.3177(6) 0.7937(6) 0.3118(5) 0.0667(18) Uani 1 1 d . . .
H20A H -0.3126 0.8751 0.3278 0.080 Uiso 1 1 calc R . .
C21 C -0.2868(6) 0.6702(6) 0.3679(4) 0.0537(14) Uani 1 1 d . . .
H21A H -0.2593 0.6659 0.4223 0.064 Uiso 1 1 calc R . .
C22 C -0.2959(5) 0.5527(5) 0.3452(3) 0.0376(9) Uani 1 1 d . . .
H22A H -0.2753 0.4673 0.3846 0.045 Uiso 1 1 calc R . .
C23 C 0.4628(6) 0.1706(6) 0.1393(4) 0.0549(13) Uani 1 1 d . . .
H23A H 0.4353 0.1211 0.1942 0.082 Uiso 1 1 calc R . .
H23B H 0.5611 0.1973 0.1414 0.082 Uiso 1 1 calc R . .
H23C H 0.4638 0.1117 0.1021 0.082 Uiso 1 1 calc R . .
C24 C 0.3541(5) 0.2945(5) 0.1092(3) 0.0376(10) Uani 1 1 d . . .
C25 C 0.3493(6) 0.3938(6) 0.0359(3) 0.0446(11) Uani 1 1 d . . .
H25A H 0.4162 0.3968 -0.0082 0.053 Uiso 1 1 calc R . .
C26 C 0.2268(6) 0.4883(5) 0.0397(3) 0.0402(11) Uani 1 1 d . . .
C27 C 0.1669(7) 0.6191(6) -0.0220(3) 0.0537(14) Uani 1 1 d . . .
H27A H 0.0586 0.6230 -0.0255 0.064 Uiso 1 1 calc R . .
H27B H 0.2075 0.6158 -0.0763 0.064 Uiso 1 1 calc R . .
C28 C 0.2000(5) 0.7492(5) -0.0043(3) 0.0382(10) Uani 1 1 d . . .
C29 C 0.2866(5) 0.7532(5) 0.0608(3) 0.0416(10) Uani 1 1 d . . .
H29A H 0.3286 0.6702 0.0974 0.050 Uiso 1 1 calc R . .
C30 C 0.3129(7) 0.8767(6) 0.0734(4) 0.0578(14) Uani 1 1 d . . .
H30A H 0.3699 0.8779 0.1192 0.069 Uiso 1 1 calc R . .
C31 C 0.2559(8) 0.9971(6) 0.0191(4) 0.0671(16) Uani 1 1 d . . .
H31A H 0.2767 1.0817 0.0260 0.081 Uiso 1 1 calc R . .
C32 C 0.1690(7) 0.9942(6) -0.0449(4) 0.0623(15) Uani 1 1 d . . .
H32A H 0.1270 1.0775 -0.0812 0.075 Uiso 1 1 calc R . .
C33 C 0.1415(6) 0.8728(6) -0.0574(3) 0.0501(12) Uani 1 1 d . . .
H33A H 0.0822 0.8730 -0.1026 0.060 Uiso 1 1 calc R . .
H1 H 0.255(5) 0.160(5) 0.258(3) 0.022(11) Uiso 1 1 d . . .
N1 N 0.2246(4) 0.4764(3) 0.2840(2) 0.0309(7) Uani 1 1 d . . .
N2 N 0.2501(4) 0.3366(3) 0.3020(2) 0.0292(7) Uani 1 1 d . . .
N3 N -0.0720(4) 0.3681(4) 0.2427(2) 0.0318(7) Uani 1 1 d . . .
N4 N 0.0287(4) 0.2537(3) 0.2496(2) 0.0284(7) Uani 1 1 d . . .
N5 N 0.1582(4) 0.4503(4) 0.1113(2) 0.0337(8) Uani 1 1 d . . .
N6 N 0.2373(4) 0.3308(3) 0.1538(2) 0.0307(7) Uani 1 1 d . . .

loop_
_atom_site_aniso_label
_atom_site_aniso_U_11
_atom_site_aniso_U_22
_atom_site_aniso_U_33
_atom_site_aniso_U_23
_atom_site_aniso_U_13
_atom_site_aniso_U_12
Tl1 0.02892(12) 0.02758(12) 0.04751(13) -0.00645(8) -0.00178(8) 0.00116(7)
B1 0.025(2) 0.028(2) 0.033(2) -0.0093(18) 0.0004(17) -0.0035(18)
C1 0.049(3) 0.038(3) 0.052(3) 0.002(2) -0.016(2) -0.007(2)
C2 0.027(2) 0.035(2) 0.036(2) -0.0045(18) -0.0007(17) -0.0057(17)
C3 0.027(2) 0.041(2) 0.032(2) -0.0093(17) -0.0020(16) -0.0097(18)
C4 0.0236(19) 0.033(2) 0.0334(19) -0.0112(16) 0.0047(15) -0.0067(16)
C5 0.031(2) 0.032(2) 0.039(2) -0.0107(17) 0.0053(17) -0.0111(17)
C6 0.029(2) 0.029(2) 0.033(2) -0.0060(16) -0.0022(16) -0.0047(17)
C7 0.041(2) 0.036(2) 0.037(2) -0.0057(18) -0.0016(18) -0.0131(19)
C8 0.065(3) 0.042(3) 0.037(2) -0.014(2) -0.005(2) -0.012(2)
C9 0.051(3) 0.045(3) 0.031(2) -0.0142(19) 0.002(2) 0.000(2)
C10 0.030(2) 0.071(3) 0.046(3) -0.023(2) 0.006(2) -0.008(2)
C11 0.030(2) 0.058(3) 0.045(2) -0.023(2) 0.0028(19) -0.014(2)
C12 0.052(3) 0.029(2) 0.073(3) -0.005(2) -0.024(3) -0.009(2)
C13 0.039(2) 0.033(2) 0.0295(19) -0.0071(16) -0.0062(17) -0.0114(18)
C14 0.036(2) 0.041(2) 0.036(2) -0.0087(18) -0.0023(17) -0.0188(19)
C15 0.026(2) 0.048(3) 0.032(2) -0.0186(18) 0.0036(16) -0.0084(18)
C16 0.029(2) 0.062(3) 0.061(3) -0.034(3) 0.002(2) -0.007(2)
C17 0.0195(19) 0.043(2) 0.040(2) -0.0096(19) 0.0018(16) -0.0034(17)
C18 0.029(2) 0.077(4) 0.050(3) 0.002(3) 0.003(2) 0.005(3)
C19 0.046(3) 0.038(3) 0.098(5) 0.013(3) 0.020(3) 0.006(2)
C20 0.036(3) 0.044(3) 0.126(6) -0.030(4) 0.009(3) -0.013(2)
C21 0.034(3) 0.064(4) 0.074(4) -0.037(3) -0.003(2) -0.007(2)
C22 0.032(2) 0.038(2) 0.041(2) -0.0092(19) -0.0046(18) 0.0009(18)
C23 0.034(3) 0.063(3) 0.074(4) -0.035(3) 0.007(2) 0.003(2)
C24 0.029(2) 0.044(3) 0.048(2) -0.025(2) 0.0066(18) -0.0103(19)
C25 0.043(3) 0.059(3) 0.041(2) -0.026(2) 0.015(2) -0.020(2)
C26 0.050(3) 0.045(3) 0.031(2) -0.0123(19) 0.001(2) -0.023(2)
C27 0.080(4) 0.055(3) 0.027(2) -0.002(2) -0.007(2) -0.025(3)
C28 0.036(2) 0.048(3) 0.030(2) -0.0067(18) 0.0030(17) -0.009(2)
C29 0.040(2) 0.039(2) 0.045(2) -0.006(2) -0.006(2) -0.010(2)
C30 0.052(3) 0.049(3) 0.072(4) -0.014(3) -0.022(3) -0.006(3)
C31 0.072(4) 0.046(3) 0.082(4) -0.017(3) -0.012(3) -0.001(3)
C32 0.067(4) 0.047(3) 0.062(3) -0.006(3) -0.001(3) 0.015(3)
C33 0.049(3) 0.056(3) 0.040(2) -0.008(2) -0.003(2) 0.003(2)
N1 0.0330(18) 0.0260(17) 0.0338(17) -0.0083(14) -0.0031(14) -0.0024(14)
N2 0.0248(17) 0.0290(17) 0.0330(17) -0.0069(14) -0.0045(13) -0.0019(14)
N3 0.0266(17) 0.0343(18) 0.0364(17) -0.0130(15) 0.0030(14) -0.0036(14)
N4 0.0299(18) 0.0249(16) 0.0300(16) -0.0059(13) -0.0003(13) -0.0047(13)
N5 0.0354(19) 0.0349(19) 0.0291(17) -0.0051(14) 0.0006(14) -0.0057(15)
N6 0.0264(17) 0.0316(18) 0.0363(18) -0.0133(14) 0.0024(14) -0.0036(14)

loop_
_atom_type_symbol
_atom_type_description
_atom_type_scat_dispersion_real
_atom_type_scat_dispersion_imag
_atom_type_scat_source
C C 0.0033 0.0016 'International Tables Vol C Tables 4.2.6.8 and 6.1.1.4'
H H 0.0000 0.0000 'International Tables Vol C Tables 4.2.6.8 and 6.1.1.4'
B B 0.0013 0.0007 'International Tables Vol C Tables 4.2.6.8 and 6.1.1.4'
N N 0.0061 0.0033 'International Tables Vol C Tables 4.2.6.8 and 6.1.1.4'
Tl Tl -2.8358 9.6688 'International Tables Vol C Tables 4.2.6.8 and 6.1.1.4'

loop_
_geom_angle_atom_site_label_1
_geom_angle_atom_site_label_2
_geom_angle_atom_site_label_3
_geom_angle
_geom_angle_site_symmetry_1
_geom_angle_site_symmetry_3
_geom_angle_publ_flag
N5 Tl1 N1 73.43(11) . . ?
N5 Tl1 N3 72.44(11) . . ?
N1 Tl1 N3 77.05(11) . . ?
N6 B1 N4 110.2(3) . . ?
N6 B1 N2 109.0(3) . . ?
N4 B1 N2 111.0(3) . . ?
N2 C2 C3 107.8(4) . . ?
N2 C2 C1 123.1(4) . . ?
C3 C2 C1 129.0(4) . . ?
C2 C3 C4 105.3(4) . . ?
N1 C4 C3 110.4(4) . . ?
N1 C4 C5 121.0(4) . . ?
C3 C4 C5 128.6(4) . . ?
C4 C5 C6 114.1(3) . . ?
C7 C6 C11 118.1(4) . . ?
C7 C6 C5 120.9(4) . . ?
C11 C6 C5 121.0(4) . . ?
C8 C7 C6 121.1(4) . . ?
C9 C8 C7 120.8(4) . . ?
C8 C9 C10 119.0(4) . . ?
C11 C10 C9 120.5(4) . . ?
C10 C11 C6 120.5(4) . . ?
N4 C13 C14 107.3(4) . . ?
N4 C13 C12 123.4(4) . . ?
C14 C13 C12 129.2(4) . . ?
C13 C14 C15 106.3(4) . . ?
N3 C15 C14 110.0(4) . . ?
N3 C15 C16 122.4(4) . . ?
C14 C15 C16 127.5(4) . . ?
C17 C16 C15 115.4(4) . . ?
C18 C17 C22 118.2(5) . . ?
C18 C17 C16 121.0(5) . . ?
C22 C17 C16 120.7(4) . . ?
C17 C18 C19 120.0(6) . . ?
C20 C19 C18 119.7(5) . . ?
C21 C20 C19 120.8(6) . . ?
C20 C21 C22 119.7(6) . . ?
C21 C22 C17 121.5(5) . . ?
N6 C24 C25 107.0(4) . . ?
N6 C24 C23 123.5(4) . . ?
C25 C24 C23 129.5(4) . . ?
C24 C25 C26 106.0(4) . . ?
N5 C26 C25 110.3(4) . . ?
N5 C26 C27 119.5(5) . . ?
C25 C26 C27 130.2(5) . . ?
C26 C27 C28 115.7(4) . . ?
C29 C28 C33 117.9(5) . . ?
C29 C28 C27 124.1(4) . . ?
C33 C28 C27 118.0(4) . . ?
C28 C29 C30 121.2(5) . . ?
C31 C30 C29 119.6(5) . . ?
C32 C31 C30 119.6(6) . . ?
C31 C32 C33 121.1(5) . . ?
C32 C33 C28 120.6(5) . . ?
C4 N1 N2 106.6(3) . . ?
C4 N1 Tl1 129.9(3) . . ?
N2 N1 Tl1 120.1(2) . . ?
C2 N2 N1 109.9(3) . . ?
C2 N2 B1 128.9(4) . . ?
N1 N2 B1 120.9(3) . . ?
C15 N3 N4 106.5(3) . . ?
C15 N3 Tl1 131.4(3) . . ?
N4 N3 Tl1 120.4(2) . . ?
C13 N4 N3 109.8(3) . . ?
C13 N4 B1 127.5(4) . . ?
N3 N4 B1 122.7(3) . . ?
C26 N5 N6 106.2(4) . . ?
C26 N5 Tl1 126.7(3) . . ?
N6 N5 Tl1 120.2(2) . . ?
C24 N6 N5 110.4(4) . . ?
C24 N6 B1 127.8(4) . . ?
N5 N6 B1 121.7(3) . . ?

loop_
_geom_bond_atom_site_label_1
_geom_bond_atom_site_label_2
_geom_bond_distance
_geom_bond_site_symmetry_2
_geom_bond_publ_flag
Tl1 N5 2.580(4) . ?
Tl1 N1 2.588(3) . ?
Tl1 N3 2.598(4) . ?
B1 N6 1.550(6) . ?
B1 N4 1.554(5) . ?
B1 N2 1.560(5) . ?
C1 C2 1.499(7) . ?
C2 N2 1.356(5) . ?
C2 C3 1.382(6) . ?
C3 C4 1.403(6) . ?
C4 N1 1.333(5) . ?
C4 C5 1.507(6) . ?
C5 C6 1.513(6) . ?
C6 C7 1.389(6) . ?
C6 C11 1.394(6) . ?
C7 C8 1.384(7) . ?
C8 C9 1.371(8) . ?
C9 C10 1.392(7) . ?
C10 C11 1.389(7) . ?
C12 C13 1.502(7) . ?
C13 N4 1.360(5) . ?
C13 C14 1.369(7) . ?
C14 C15 1.391(6) . ?
C15 N3 1.333(5) . ?
C15 C16 1.514(7) . ?
C16 C17 1.510(7) . ?
C17 C18 1.384(7) . ?
C17 C22 1.396(6) . ?
C18 C19 1.406(10) . ?
C19 C20 1.367(11) . ?
C20 C21 1.367(10) . ?
C21 C22 1.371(7) . ?
C23 C24 1.485(7) . ?
C24 N6 1.359(6) . ?
C24 C25 1.381(7) . ?
C25 C26 1.391(8) . ?
C26 N5 1.339(6) . ?
C26 C27 1.512(7) . ?
C27 C28 1.512(7) . ?
C28 C29 1.388(6) . ?
C28 C33 1.394(7) . ?
C29 C30 1.392(7) . ?
C30 C31 1.377(8) . ?
C31 C32 1.371(9) . ?
C32 C33 1.374(9) . ?
N1 N2 1.373(5) . ?
N3 N4 1.370(5) . ?
N5 N6 1.366(5) . ?
